data_7226203
loop_
_publ_author_name
'Xu, Fan'
'Yuan, Maosen'
'Wang, Wenji'
'Du, Xianchao'
'Wang, Hui'
'Li, Na'
'Yu, Ruijin'
'Du, Zhenting'
'Wang, Jinyi'

_publ_section_title
;
 Symmetric and unsymmetric thienyl-substituted fluorenone dyes: static
 excimer-induced emission enhancement
;
_journal_name_full 'RSC Adv.'
_journal_paper_doi 10.1039/C6RA13102F
_journal_year 2016
_chemical_formula_sum 'C19 H12 O2 S'
_chemical_formula_weight 304.35
_chemical_name_systematic
; 
 ? 
;
_space_group_IT_number 2
_symmetry_cell_setting triclinic
_symmetry_space_group_name_Hall '-P 1'
_symmetry_space_group_name_H-M 'P -1'
_atom_sites_solution_hydrogens geom
_atom_sites_solution_primary direct
_atom_sites_solution_secondary difmap
_audit_creation_method SHELXL-97
_audit_update_record
;
2016-03-31 deposited with the CCDC.
2016-08-08 downloaded from the CCDC.
;
_cell_angle_alpha 98.759(2)
_cell_angle_beta 99.355(2)
_cell_angle_gamma 96.6270(10)
_cell_formula_units_Z 2
_cell_length_a 6.1090(6)
_cell_length_b 7.6441(7)
_cell_length_c 15.5179(14)
_cell_measurement_reflns_used 995
_cell_measurement_temperature 298(2)
_cell_measurement_theta_max 23.81
_cell_measurement_theta_min 2.702
_cell_volume 699.34(11)
_computing_cell_refinement 'Bruker SMART'
_computing_data_collection 'Bruker SMART'
_computing_data_reduction 'Bruker SHELXTL'
_computing_molecular_graphics 'Bruker SHELXTL'
_computing_publication_material 'Bruker SHELXTL'
_computing_structure_refinement 'SHELXL-97 (Sheldrick, 1997)'
_computing_structure_solution 'SHELXS-97 (Sheldrick, 1990)'
_diffrn_ambient_temperature 298(2)
_diffrn_measured_fraction_theta_full 0.972
_diffrn_measured_fraction_theta_max 0.972
_diffrn_measurement_device_type 'CCD area detector'
_diffrn_measurement_method 'phi and omega scans'
_diffrn_radiation_monochromator graphite
_diffrn_radiation_source 'fine-focus sealed tube'
_diffrn_radiation_type MoK\a
_diffrn_radiation_wavelength 0.71073
_diffrn_reflns_av_R_equivalents 0.0504
_diffrn_reflns_av_sigmaI/netI 0.0657
_diffrn_reflns_limit_h_max 7
_diffrn_reflns_limit_h_min -7
_diffrn_reflns_limit_k_max 9
_diffrn_reflns_limit_k_min -9
_diffrn_reflns_limit_l_max 10
_diffrn_reflns_limit_l_min -18
_diffrn_reflns_number 3535
_diffrn_reflns_theta_full 25.02
_diffrn_reflns_theta_max 25.02
_diffrn_reflns_theta_min 2.70
_exptl_absorpt_coefficient_mu 0.235
_exptl_absorpt_correction_T_max 0.9768
_exptl_absorpt_correction_T_min 0.8954
_exptl_absorpt_correction_type multi-scan
_exptl_absorpt_process_details sadabs
_exptl_crystal_colour Yellow
_exptl_crystal_density_diffrn 1.445
_exptl_crystal_density_method 'not measured'
_exptl_crystal_F_000 316
_exptl_crystal_size_max 0.48
_exptl_crystal_size_mid 0.31
_exptl_crystal_size_min 0.10
_refine_diff_density_max 1.086
_refine_diff_density_min -0.413
_refine_diff_density_rms 0.141
_refine_ls_extinction_method none
_refine_ls_goodness_of_fit_ref 1.017
_refine_ls_hydrogen_treatment mixed
_refine_ls_matrix_type full
_refine_ls_number_parameters 200
_refine_ls_number_reflns 2387
_refine_ls_number_restraints 0
_refine_ls_restrained_S_all 1.017
_refine_ls_R_factor_all 0.1303
_refine_ls_R_factor_gt 0.1030
_refine_ls_shift/su_max 0.000
_refine_ls_shift/su_mean 0.000
_refine_ls_structure_factor_coef Fsqd
_refine_ls_weighting_details 'calc w=1/[\s^2^(Fo^2^)+(0.2000P)^2^+0.0000P] where P=(Fo^2^+2Fc^2^)/3'
_refine_ls_weighting_scheme calc
_refine_ls_wR_factor_gt 0.2690
_refine_ls_wR_factor_ref 0.2914
_reflns_number_gt 1549
_reflns_number_total 2387
_reflns_threshold_expression >2sigma(I)
_cod_data_source_file c6ra13102f2.cif
_cod_data_source_block 151108e
_cod_depositor_comments
;
The following automatic conversions were performed:

'_symmetry_cell_setting' value 'Triclinic' changed to 'triclinic'
according to
/usr/data/users/saulius/crontab/automatic-downloads/rss-feeds/RSC/lib/dictionaries/cif_core.dic
dictionary named 'cif_core.dic' version 2.4.2 from 2011-04-26.

Automatic conversion script
Id: cif_fix_values 4268 2015-11-12 08:31:59Z antanas 
;
_cod_original_sg_symbol_H-M P-1
_cod_database_code 7226203

loop_
_symmetry_equiv_pos_as_xyz
'x, y, z'
'-x, -y, -z'

loop_
_atom_site_label
_atom_site_type_symbol
_atom_site_fract_x
_atom_site_fract_y
_atom_site_fract_z
_atom_site_U_iso_or_equiv
_atom_site_adp_type
_atom_site_occupancy
_atom_site_symmetry_multiplicity
_atom_site_calc_flag
_atom_site_refinement_flags
O1 O 1.0486(7) 1.6728(7) 0.8972(3) 0.0827(15) Uani 1 1 d .
O2 O 0.0099(6) 0.9587(6) 0.3635(2) 0.0624(11) Uani 1 1 d .
S1 S 0.8296(2) 1.49629(19) 0.71612(8) 0.0506(6) Uani 1 1 d .
C1 C 0.7395(10) 1.6510(9) 0.9711(4) 0.0713(18) Uani 1 1 d .
H1A H 0.7245 1.5419 0.9945 0.107 Uiso 1 1 calc R
H1B H 0.5940 1.6847 0.9545 0.107 Uiso 1 1 calc R
H1C H 0.8302 1.7439 1.0155 0.107 Uiso 1 1 calc R
C2 C 0.8475(9) 1.6242(8) 0.8921(4) 0.0546(14) Uani 1 1 d .
C3 C 0.7104(9) 1.5305(7) 0.8084(3) 0.0503(13) Uani 1 1 d .
C4 C 0.4906(8) 1.4537(8) 0.7905(3) 0.0532(14) Uani 1 1 d .
H4 H 0.3975 1.4575 0.8324 0.064 Uiso 1 1 calc R
C5 C 0.4218(8) 1.3691(7) 0.7022(3) 0.0521(14) Uani 1 1 d .
H5 H 0.2772 1.3103 0.6796 0.063 Uiso 1 1 calc R
C6 C 0.5835(8) 1.3803(7) 0.6526(3) 0.0428(12) Uani 1 1 d .
C7 C 0.5713(8) 1.3088(6) 0.5589(3) 0.0426(12) Uani 1 1 d .
C8 C 0.3746(8) 1.2048(7) 0.5075(3) 0.0443(12) Uani 1 1 d .
H8 H 0.2491 1.1791 0.5326 0.053 Uiso 1 1 calc R
C9 C 0.3724(8) 1.1424(7) 0.4196(3) 0.0438(12) Uani 1 1 d .
C10 C 0.1924(8) 1.0266(7) 0.3520(3) 0.0489(13) Uani 1 1 d .
C11 C 0.2804(8) 1.0056(7) 0.2684(3) 0.0489(13) Uani 1 1 d .
C12 C 0.1818(9) 0.9163(8) 0.1845(4) 0.0568(15) Uani 1 1 d .
H12 H 0.0360 0.8563 0.1737 0.068 Uiso 1 1 calc R
C13 C 0.3026(10) 0.9175(8) 0.1174(4) 0.0637(16) Uani 1 1 d .
H13 H 0.2388 0.8572 0.0606 0.076 Uiso 1 1 calc R
C14 C 0.5225(10) 1.0094(8) 0.1340(4) 0.0607(15) Uani 1 1 d .
H14 H 0.6034 1.0088 0.0881 0.073 Uiso 1 1 calc R
C15 C 0.6183(9) 1.0997(7) 0.2171(3) 0.0551(14) Uani 1 1 d .
H15 H 0.7626 1.1623 0.2275 0.066 Uiso 1 1 calc R
C16 C 0.5002(8) 1.0972(7) 0.2846(3) 0.0456(12) Uani 1 1 d .
C17 C 0.5569(8) 1.1812(6) 0.3792(3) 0.0429(12) Uani 1 1 d .
C18 C 0.7501(8) 1.2806(7) 0.4286(3) 0.0498(13) Uani 1 1 d .
H18 H 0.8750 1.3054 0.4030 0.060 Uiso 1 1 calc R
C19 C 0.7551(8) 1.3435(7) 0.5179(3) 0.0499(13) Uani 1 1 d .
H19 H 0.8858 1.4111 0.5516 0.060 Uiso 1 1 calc R

loop_
_atom_site_aniso_label
_atom_site_aniso_U_11
_atom_site_aniso_U_22
_atom_site_aniso_U_33
_atom_site_aniso_U_23
_atom_site_aniso_U_13
_atom_site_aniso_U_12
O1 0.062(3) 0.121(4) 0.048(2) -0.005(2) 0.007(2) -0.024(2)
O2 0.041(2) 0.083(3) 0.054(2) -0.0010(19) 0.0053(17) -0.0099(18)
S1 0.0413(8) 0.0629(10) 0.0400(8) 0.0000(6) 0.0064(5) -0.0107(6)
C1 0.072(4) 0.097(5) 0.037(3) 0.002(3) 0.008(3) -0.002(3)
C2 0.051(3) 0.062(4) 0.047(3) 0.007(3) 0.008(2) -0.005(3)
C3 0.051(3) 0.057(4) 0.042(3) 0.008(2) 0.012(2) 0.000(2)
C4 0.042(3) 0.072(4) 0.042(3) 0.002(3) 0.014(2) -0.005(2)
C5 0.041(3) 0.064(4) 0.047(3) 0.004(3) 0.009(2) -0.006(2)
C6 0.040(3) 0.041(3) 0.045(3) 0.005(2) 0.007(2) 0.002(2)
C7 0.041(3) 0.042(3) 0.041(3) 0.002(2) 0.006(2) 0.000(2)
C8 0.039(3) 0.048(3) 0.044(3) 0.005(2) 0.006(2) 0.002(2)
C9 0.040(3) 0.043(3) 0.045(3) 0.007(2) 0.006(2) -0.004(2)
C10 0.043(3) 0.052(3) 0.047(3) 0.007(2) 0.002(2) -0.003(2)
C11 0.048(3) 0.044(3) 0.048(3) 0.002(2) -0.001(2) -0.001(2)
C12 0.049(3) 0.063(4) 0.049(3) 0.006(3) -0.004(3) -0.006(3)
C13 0.071(4) 0.069(4) 0.045(3) 0.004(3) 0.003(3) 0.001(3)
C14 0.065(4) 0.071(4) 0.044(3) 0.004(3) 0.016(3) 0.002(3)
C15 0.060(3) 0.056(4) 0.045(3) 0.001(3) 0.014(3) -0.004(3)
C16 0.045(3) 0.045(3) 0.044(3) 0.007(2) 0.005(2) -0.001(2)
C17 0.046(3) 0.043(3) 0.038(3) 0.006(2) 0.008(2) 0.001(2)
C18 0.046(3) 0.057(3) 0.041(3) -0.001(2) 0.013(2) -0.010(2)
C19 0.042(3) 0.053(3) 0.047(3) -0.001(2) 0.007(2) -0.013(2)

loop_
_atom_type_symbol
_atom_type_description
_atom_type_scat_dispersion_real
_atom_type_scat_dispersion_imag
_atom_type_scat_source
C C 0.0033 0.0016 'International Tables Vol C Tables 4.2.6.8 and 6.1.1.4'
H H 0.0000 0.0000 'International Tables Vol C Tables 4.2.6.8 and 6.1.1.4'
O O 0.0106 0.0060 'International Tables Vol C Tables 4.2.6.8 and 6.1.1.4'
S S 0.1246 0.1234 'International Tables Vol C Tables 4.2.6.8 and 6.1.1.4'

loop_
_geom_angle_atom_site_label_1
_geom_angle_atom_site_label_2
_geom_angle_atom_site_label_3
_geom_angle
C3 S1 C6 92.2(2)
C2 C1 H1A 109.5
C2 C1 H1B 109.5
H1A C1 H1B 109.5
C2 C1 H1C 109.5
H1A C1 H1C 109.5
H1B C1 H1C 109.5
O1 C2 C3 120.5(5)
O1 C2 C1 121.3(5)
C3 C2 C1 118.2(5)
C4 C3 C2 129.5(5)
C4 C3 S1 111.0(4)
C2 C3 S1 119.4(4)
C3 C4 C5 112.4(5)
C3 C4 H4 123.8
C5 C4 H4 123.8
C6 C5 C4 114.1(5)
C6 C5 H5 122.9
C4 C5 H5 122.9
C5 C6 C7 129.0(5)
C5 C6 S1 110.3(4)
C7 C6 S1 120.7(4)
C19 C7 C8 118.4(5)
C19 C7 C6 120.4(4)
C8 C7 C6 121.1(4)
C9 C8 C7 118.6(5)
C9 C8 H8 120.7
C7 C8 H8 120.7
C8 C9 C17 122.2(4)
C8 C9 C10 129.6(4)
C17 C9 C10 108.1(4)
O2 C10 C11 126.9(5)
O2 C10 C9 127.1(5)
C11 C10 C9 106.0(4)
C12 C11 C16 120.5(5)
C12 C11 C10 130.6(5)
C16 C11 C10 108.9(4)
C13 C12 C11 118.8(5)
C13 C12 H12 120.6
C11 C12 H12 120.6
C12 C13 C14 120.4(6)
C12 C13 H13 119.8
C14 C13 H13 119.8
C15 C14 C13 120.5(5)
C15 C14 H14 119.7
C13 C14 H14 119.7
C16 C15 C14 119.5(5)
C16 C15 H15 120.3
C14 C15 H15 120.3
C15 C16 C11 120.2(5)
C15 C16 C17 131.8(5)
C11 C16 C17 107.9(4)
C18 C17 C9 119.8(4)
C18 C17 C16 131.2(5)
C9 C17 C16 109.0(4)
C17 C18 C19 118.5(5)
C17 C18 H18 120.7
C19 C18 H18 120.7
C18 C19 C7 122.4(4)
C18 C19 H19 118.8
C7 C19 H19 118.8

loop_
_geom_bond_atom_site_label_1
_geom_bond_atom_site_label_2
_geom_bond_distance
O1 C2 1.228(6)
O2 C10 1.227(6)
S1 C3 1.708(5)
S1 C6 1.721(5)
C1 C2 1.482(8)
C1 H1A 0.9600
C1 H1B 0.9600
C1 H1C 0.9600
C2 C3 1.458(8)
C3 C4 1.368(7)
C4 C5 1.397(8)
C4 H4 0.9300
C5 C6 1.351(7)
C5 H5 0.9300
C6 C7 1.460(7)
C7 C19 1.396(7)
C7 C8 1.409(7)
C8 C9 1.372(7)
C8 H8 0.9300
C9 C17 1.400(7)
C9 C10 1.487(7)
C10 C11 1.476(8)
C11 C12 1.380(7)
C11 C16 1.406(7)
C12 C13 1.371(8)
C12 H12 0.9300
C13 C14 1.407(8)
C13 H13 0.9300
C14 C15 1.368(7)
C14 H14 0.9300
C15 C16 1.367(7)
C15 H15 0.9300
C16 C17 1.478(7)
C17 C18 1.371(7)
C18 C19 1.390(7)
C18 H18 0.9300
C19 H19 0.9300

loop_
_geom_torsion_atom_site_label_1
_geom_torsion_atom_site_label_2
_geom_torsion_atom_site_label_3
_geom_torsion_atom_site_label_4
_geom_torsion
O1 C2 C3 C4 174.3(6)
C1 C2 C3 C4 -2.9(10)
O1 C2 C3 S1 -2.5(8)
C1 C2 C3 S1 -179.7(4)
C6 S1 C3 C4 0.6(4)
C6 S1 C3 C2 177.9(5)
C2 C3 C4 C5 -177.3(6)
S1 C3 C4 C5 -0.3(6)
C3 C4 C5 C6 -0.2(8)
C4 C5 C6 C7 -179.8(5)
C4 C5 C6 S1 0.6(6)
C3 S1 C6 C5 -0.7(4)
C3 S1 C6 C7 179.8(4)
C5 C6 C7 C19 176.3(5)
S1 C6 C7 C19 -4.2(7)
C5 C6 C7 C8 -3.2(9)
S1 C6 C7 C8 176.3(4)
C19 C7 C8 C9 0.0(8)
C6 C7 C8 C9 179.5(4)
C7 C8 C9 C17 -1.1(8)
C7 C8 C9 C10 177.8(5)
C8 C9 C10 O2 -2.7(10)
C17 C9 C10 O2 176.4(5)
C8 C9 C10 C11 178.9(5)
C17 C9 C10 C11 -2.1(6)
O2 C10 C11 C12 3.6(10)
C9 C10 C11 C12 -178.0(6)
O2 C10 C11 C16 -176.8(5)
C9 C10 C11 C16 1.7(6)
C16 C11 C12 C13 0.5(8)
C10 C11 C12 C13 -179.9(6)
C11 C12 C13 C14 -0.5(9)
C12 C13 C14 C15 -0.4(9)
C13 C14 C15 C16 1.3(9)
C14 C15 C16 C11 -1.3(9)
C14 C15 C16 C17 -179.5(6)
C12 C11 C16 C15 0.4(8)
C10 C11 C16 C15 -179.3(5)
C12 C11 C16 C17 179.0(5)
C10 C11 C16 C17 -0.7(6)
C8 C9 C17 C18 1.8(8)
C10 C9 C17 C18 -177.3(5)
C8 C9 C17 C16 -179.1(5)
C10 C9 C17 C16 1.7(6)
C15 C16 C17 C18 -3.4(10)
C11 C16 C17 C18 178.2(5)
C15 C16 C17 C9 177.7(6)
C11 C16 C17 C9 -0.7(6)
C9 C17 C18 C19 -1.3(8)
C16 C17 C18 C19 180.0(5)
C17 C18 C19 C7 0.1(8)
C8 C7 C19 C18 0.5(8)
C6 C7 C19 C18 -179.0(5)
